data_7110819
loop_
_publ_author_name
'Tanaka, Koichi'
'Fujimoto, Daisuke'
'Oeser, Thomas'
'Irngartinger, Hermann'
'Toda, Fumio'

_publ_contact_author
;
     H. Irngartinger
     Organisch-Chemisches Institut
     Universit?"at Heidelberg     Im Neuenheimer Feld 270
     D-69120 Heidelberg
;
_publ_section_title
;
 Chiral inclusion crystallization of tetra(p-bromophenyl)ethylene by
 exposure to the vapor of achiral guest molecules: a novel
 racemic-to-chiral transformation through gas--solid reaction
;
_journal_issue 5
_journal_name_full 'Chemical Communications'
_journal_page_first 413
_journal_paper_doi 10.1039/a909782a
_journal_year 2000
_chemical_formula_sum 'C26 H16 Br4'
_chemical_formula_weight 648.03
_space_group_IT_number 56
_symmetry_cell_setting orthorhombic
_symmetry_Int_Tables_number 56
_symmetry_space_group_name_Hall '-P 2ab 2ac'
_symmetry_space_group_name_H-M 'P c c n'
_audit_creation_date 08-27-98
_audit_creation_method from_MolEN_master_file_using_cif_in
_audit_update_record ' ?'
_cell_angle_alpha 90
_cell_angle_beta 90
_cell_angle_gamma 90
_cell_formula_units_Z 8
_cell_length_a 16.173(2)
_cell_length_b 16.512(1)
_cell_length_c 18.024(2)
_cell_measurement_reflns_used 46535
_cell_measurement_temperature 133.2
_cell_measurement_theta_max 27.4
_cell_measurement_theta_min 1.7
_cell_volume 4813.3(9)
_computing_cell_refinement 'PROCESS-AUTO (Rigaku, 1998)'
_computing_data_collection 'PROCESS-AUTO (Rigaku, 1998)'
_computing_data_reduction 'teXsan (MSC & Rigaku, 1999)'
_computing_molecular_graphics 'ORTEP (Johnson, 1976)'
_computing_publication_material 'teXsan (MSC & Rigaku, 1999)'
_computing_structure_refinement 'teXsan (MSC & Rigaku, 1999)'
_computing_structure_solution 'SIR97 (Altomare, 1999)'
_diffrn_measured_fraction_theta_full 0.9989
_diffrn_measured_fraction_theta_max 0.9989
_diffrn_measurement_device_type 'Rigaku RAXIS-RAPID Imaging Plate'
_diffrn_measurement_method ?w
_diffrn_radiation_type 'Mo K?a'
_diffrn_radiation_wavelength 0.7107
_diffrn_reflns_av_R_equivalents 0.044
_diffrn_reflns_limit_h_max 21
_diffrn_reflns_limit_h_min 0
_diffrn_reflns_limit_k_max 21
_diffrn_reflns_limit_k_min 0
_diffrn_reflns_limit_l_max 23
_diffrn_reflns_limit_l_min 0
_diffrn_reflns_number 44574
_diffrn_reflns_theta_full 27.49
_diffrn_reflns_theta_max 27.49
_exptl_absorpt_coefficient_mu 6.719
_exptl_absorpt_correction_T_max 0.365
_exptl_absorpt_correction_T_min 0.112
_exptl_absorpt_correction_type integration
_exptl_absorpt_process_details 'NUMABS (Higashi, 1999)'
_exptl_crystal_colour colorless
_exptl_crystal_density_diffrn 1.788
_exptl_crystal_density_method 'not measured'
_exptl_crystal_description prismatic
_exptl_crystal_size_max 0.350
_exptl_crystal_size_mid 0.150
_exptl_crystal_size_min 0.150
_refine_diff_density_max 0.43
_refine_diff_density_min -0.22
_refine_ls_extinction_coef 0.00085(8)
_refine_ls_extinction_method 'Zachariasen(1967) type 2 Gaussian isotropic'
_refine_ls_goodness_of_fit_ref 1.051
_refine_ls_hydrogen_treatment noref
_refine_ls_number_parameters 272
_refine_ls_number_reflns 3159
_refine_ls_R_factor_gt 0.0328
_refine_ls_shift/su_max 0.0007
_refine_ls_structure_factor_coef F
_refine_ls_weighting_details 'w = 1/[?s^2^(Fo) + 0.00018|Fo|^2^]'
_refine_ls_weighting_scheme calc
_refine_ls_wR_factor_ref 0.0320
_reflns_number_gt 3159
_reflns_number_total 5522
_reflns_threshold_expression F^2^>2.0?s(F^2^)
_cod_data_source_file a909782asup1.cif
_cod_data_source_block XR0190raplt_Ehime_Univ._(P
_cod_original_cell_volume 4813(1)
_cod_original_sg_symbol_H-M 'P 21/c 21/c 2/n'
_cod_original_formula_sum 'C26 H16 Br4 '
_cod_database_code 7110819

loop_
_symmetry_equiv_pos_as_xyz
x,y,z
1/2-x,1/2-y,z
1/2+x,-y,1/2-z
-x,1/2+y,1/2-z
-x,-y,-z
1/2+x,1/2+y,-z
1/2-x,y,1/2+z
x,1/2-y,1/2+z

loop_
_atom_site_label
_atom_site_type_symbol
_atom_site_fract_x
_atom_site_fract_y
_atom_site_fract_z
_atom_site_U_iso_or_equiv
_atom_site_adp_type
_atom_site_occupancy
_atom_site_calc_flag
Br(1) Br 0.43494(4) 0.41394(4) 0.82964(3) 0.0429(2) Uani 1.00 d
Br(2) Br 0.43132(4) 0.43860(3) 0.26446(3) 0.0410(2) Uani 1.00 d
Br(3) Br 0.60510(4) 0.45125(3) 0.50888(3) 0.0321(1) Uani 1.00 d
Br(4) Br 0.53184(4) 0.39256(4) 1.07316(3) 0.0439(2) Uani 1.00 d
C(1) C 0.3869(3) 0.3732(3) 0.7409(2) 0.026(1) Uani 1.00 d
C(2) C 0.3858(3) 0.2899(3) 0.7303(3) 0.029(1) Uani 1.00 d
C(3) C 0.3512(3) 0.2591(3) 0.6660(2) 0.024(1) Uani 1.00 d
C(4) C 0.3180(3) 0.3096(3) 0.6122(2) 0.020(1) Uani 1.00 d
C(5) C 0.3208(3) 0.3941(3) 0.6244(2) 0.024(1) Uani 1.00 d
C(6) C 0.3559(3) 0.4251(3) 0.6891(3) 0.029(1) Uani 1.00 d
C(7) C 0.2802(3) 0.2778(2) 0.5421(2) 0.018(1) Uani 1.00 d
C(8) C 0.3149(3) 0.3140(2) 0.4726(2) 0.018(1) Uani 1.00 d
C(9) C 0.2650(3) 0.3537(3) 0.4209(3) 0.024(1) Uani 1.00 d
C(10) C 0.2991(4) 0.3902(3) 0.3584(2) 0.029(1) Uani 1.00 d
C(11) C 0.3836(3) 0.3864(3) 0.3482(2) 0.026(1) Uani 1.00 d
C(12) C 0.4342(3) 0.3467(3) 0.3974(3) 0.028(1) Uani 1.00 d
C(13) C 0.3993(3) 0.3112(3) 0.4601(2) 0.025(1) Uani 1.00 d
C(14) C 0.6409(3) 0.3965(3) 0.5963(2) 0.023(1) Uani 1.00 d
C(15) C 0.7243(3) 0.3945(3) 0.6126(3) 0.028(1) Uani 1.00 d
C(16) C 0.7507(3) 0.3555(3) 0.6768(2) 0.025(1) Uani 1.00 d
C(17) C 0.6932(3) 0.3191(2) 0.7242(2) 0.018(1) Uani 1.00 d
C(18) C 0.6094(3) 0.3242(3) 0.7064(3) 0.024(1) Uani 1.00 d
C(19) C 0.5829(3) 0.3619(3) 0.6417(2) 0.025(1) Uani 1.00 d
C(20) C 0.7208(3) 0.2796(3) 0.7946(2) 0.021(1) Uani 1.00 d
C(21) C 0.6791(3) 0.3085(3) 0.8627(2) 0.019(1) Uani 1.00 d
C(22) C 0.6636(3) 0.3895(3) 0.8753(2) 0.025(1) Uani 1.00 d
C(23) C 0.6219(3) 0.4164(3) 0.9383(3) 0.027(1) Uani 1.00 d
C(24) C 0.5935(3) 0.3599(3) 0.9879(2) 0.025(1) Uani 1.00 d
C(25) C 0.6074(3) 0.2780(3) 0.9780(3) 0.027(1) Uani 1.00 d
C(26) C 0.6502(3) 0.2535(3) 0.9151(2) 0.023(1) Uani 1.00 d
H(2) H 0.4084 0.2547 0.7667 0.0350 Uiso 1.00 calc
H(3) H 0.3503 0.2019 0.6588 0.0292 Uiso 1.00 calc
H(5) H 0.2983 0.4299 0.5884 0.0297 Uiso 1.00 calc
H(6) H 0.3589 0.4821 0.6966 0.0356 Uiso 1.00 calc
H(9) H 0.2068 0.3560 0.4287 0.0292 Uiso 1.00 calc
H(10) H 0.2649 0.4172 0.3234 0.0368 Uiso 1.00 calc
H(12) H 0.4921 0.3435 0.3889 0.0344 Uiso 1.00 calc
H(13) H 0.4339 0.2846 0.4950 0.0301 Uiso 1.00 calc
H(15) H 0.7635 0.4195 0.5806 0.0337 Uiso 1.00 calc
H(16) H 0.8077 0.3535 0.6887 0.0296 Uiso 1.00 calc
H(18) H 0.5695 0.3014 0.7390 0.0292 Uiso 1.00 calc
H(19) H 0.5258 0.3637 0.6294 0.0297 Uiso 1.00 calc
H(22) H 0.6818 0.4282 0.8400 0.0302 Uiso 1.00 calc
H(23) H 0.6136 0.4724 0.9467 0.0328 Uiso 1.00 calc
H(25) H 0.5886 0.2395 1.0134 0.0324 Uiso 1.00 calc
H(26) H 0.6604 0.1973 0.9077 0.0273 Uiso 1.00 calc

loop_
_atom_site_aniso_label
_atom_site_aniso_U_11
_atom_site_aniso_U_22
_atom_site_aniso_U_33
_atom_site_aniso_U_12
_atom_site_aniso_U_13
_atom_site_aniso_U_23
Br(1) 0.0402(4) 0.0692(4) 0.0193(2) -0.0294(3) 0.0002(3) -0.0050(3)
Br(2) 0.0636(5) 0.0339(3) 0.0254(3) -0.0148(3) 0.0135(3) 0.0016(2)
Br(3) 0.0437(4) 0.0265(2) 0.0260(2) 0.0064(3) -0.0097(3) 0.0022(2)
Br(4) 0.0472(4) 0.0539(4) 0.0306(3) 0.0146(3) 0.0093(3) -0.0104(3)
C(1) 0.019(3) 0.044(3) 0.016(2) -0.015(2) 0.004(2) -0.006(2)
C(2) 0.028(3) 0.036(3) 0.022(2) -0.007(2) -0.002(2) 0.011(2)
C(3) 0.023(3) 0.018(2) 0.031(2) -0.006(2) -0.005(3) 0.006(2)
C(4) 0.013(3) 0.027(2) 0.019(2) -0.007(2) 0.001(2) -0.003(2)
C(5) 0.026(3) 0.023(2) 0.022(2) -0.002(2) -0.001(2) 0.006(2)
C(6) 0.032(3) 0.030(3) 0.026(2) -0.009(2) 0.002(3) 0.001(2)
C(7) 0.014(3) 0.022(2) 0.017(2) 0.002(2) -0.001(2) -0.002(2)
C(8) 0.018(3) 0.019(2) 0.017(2) -0.003(2) -0.003(2) -0.001(2)
C(9) 0.016(3) 0.026(2) 0.030(2) -0.003(2) -0.004(2) 0.003(2)
C(10) 0.042(4) 0.025(3) 0.021(2) -0.002(3) -0.007(3) 0.004(2)
C(11) 0.037(4) 0.022(2) 0.019(2) -0.012(2) 0.004(2) -0.001(2)
C(12) 0.023(3) 0.031(3) 0.031(3) -0.004(2) 0.008(3) -0.003(2)
C(13) 0.025(3) 0.033(3) 0.017(2) -0.001(2) -0.002(2) 0.002(2)
C(14) 0.031(3) 0.018(2) 0.021(2) 0.006(2) -0.005(2) 0.000(2)
C(15) 0.030(3) 0.027(3) 0.028(3) 0.002(2) 0.007(2) 0.003(2)
C(16) 0.016(3) 0.029(2) 0.029(2) 0.006(2) -0.001(3) 0.003(2)
C(17) 0.018(3) 0.018(2) 0.019(2) 0.009(2) 0.004(2) -0.002(2)
C(18) 0.018(3) 0.030(2) 0.024(2) 0.002(2) 0.006(2) -0.001(2)
C(19) 0.019(3) 0.031(3) 0.025(2) 0.005(2) -0.004(2) 0.000(2)
C(20) 0.018(3) 0.024(2) 0.021(2) -0.002(2) -0.001(2) -0.001(2)
C(21) 0.011(3) 0.025(2) 0.020(2) 0.005(2) -0.002(2) 0.002(2)
C(22) 0.030(3) 0.021(2) 0.023(2) 0.004(2) -0.004(2) 0.001(2)
C(23) 0.023(3) 0.023(2) 0.034(3) 0.008(2) -0.005(2) -0.009(2)
C(24) 0.015(3) 0.036(3) 0.022(2) 0.007(2) -0.002(2) -0.006(2)
C(25) 0.025(3) 0.027(2) 0.027(3) 0.002(2) -0.002(2) 0.007(2)
C(26) 0.020(3) 0.020(2) 0.028(2) 0.003(2) 0.000(2) 0.002(2)

loop_
_atom_type_symbol
_atom_type_description
_atom_type_scat_dispersion_real
_atom_type_scat_dispersion_imag
_atom_type_scat_source
C C 0.003 0.002
;International Tables for Crystallography
(1992, Vol. C, Tables 4.2.6.8 and 6.1.1.1)
;
H H 0.000 0.000
;International Tables for Crystallography
(1992, Vol. C, Table 6.1.1.2)
;
Br Br -0.290 2.459
;International Tables for Crystallography
(1992, Vol. C, Tables 4.2.6.8 and 6.1.1.1)
;

loop_
_geom_angle_atom_site_label_1
_geom_angle_atom_site_label_2
_geom_angle_atom_site_label_3
_geom_angle
_geom_angle_site_symmetry_2
_geom_angle_site_symmetry_3
_geom_angle_publ_flag
Br(1) C(1) C(2) 118.1(3) 1_555 1_555 yes
Br(1) C(1) C(6) 120.2(4) 1_555 1_555 yes
C(2) C(1) C(6) 121.6(4) 1_555 1_555 yes
C(1) C(2) C(3) 119.0(4) 1_555 1_555 yes
C(2) C(3) C(4) 121.4(4) 1_555 1_555 yes
C(3) C(4) C(5) 118.2(4) 1_555 1_555 yes
C(3) C(4) C(7) 122.4(4) 1_555 1_555 yes
C(5) C(4) C(7) 119.4(4) 1_555 1_555 yes
C(4) C(5) C(6) 120.4(4) 1_555 1_555 yes
C(1) C(6) C(5) 119.4(4) 1_555 1_555 yes
C(4) C(7) C(7) 122.5(2) 1_555 2_555 yes
C(4) C(7) C(8) 114.3(4) 1_555 1_555 yes
C(7) C(7) C(8) 123.1(2) 2_555 1_555 yes
C(7) C(8) C(9) 122.0(4) 1_555 1_555 yes
C(7) C(8) C(13) 119.5(4) 1_555 1_555 yes
C(9) C(8) C(13) 118.5(4) 1_555 1_555 yes
C(8) C(9) C(10) 121.0(5) 1_555 1_555 yes
C(9) C(10) C(11) 118.7(4) 1_555 1_555 yes
Br(2) C(11) C(10) 119.1(3) 1_555 1_555 yes
Br(2) C(11) C(12) 119.2(4) 1_555 1_555 yes
C(10) C(11) C(12) 121.7(4) 1_555 1_555 yes
C(11) C(12) C(13) 118.9(5) 1_555 1_555 yes
C(8) C(13) C(12) 121.2(4) 1_555 1_555 yes
Br(3) C(14) C(15) 118.9(3) 1_555 1_555 yes
Br(3) C(14) C(19) 118.9(4) 1_555 1_555 yes
C(15) C(14) C(19) 122.2(4) 1_555 1_555 yes
C(14) C(15) C(16) 119.1(4) 1_555 1_555 yes
C(15) C(16) C(17) 120.3(5) 1_555 1_555 yes
C(16) C(17) C(18) 118.6(4) 1_555 1_555 yes
C(16) C(17) C(20) 120.5(4) 1_555 1_555 yes
C(18) C(17) C(20) 120.8(4) 1_555 1_555 yes
C(17) C(18) C(19) 121.3(4) 1_555 1_555 yes
C(14) C(19) C(18) 118.4(5) 1_555 1_555 yes
C(17) C(20) C(20) 121.4(2) 1_555 2_655 yes
C(17) C(20) C(21) 115.3(4) 1_555 1_555 yes
C(20) C(20) C(21) 123.3(2) 2_655 1_555 yes
C(20) C(21) C(22) 122.1(4) 1_555 1_555 yes
C(20) C(21) C(26) 120.4(4) 1_555 1_555 yes
C(22) C(21) C(26) 117.4(4) 1_555 1_555 yes
C(21) C(22) C(23) 122.0(4) 1_555 1_555 yes
C(22) C(23) C(24) 118.5(4) 1_555 1_555 yes
Br(4) C(24) C(23) 120.5(3) 1_555 1_555 yes
Br(4) C(24) C(25) 117.7(3) 1_555 1_555 yes
C(23) C(24) C(25) 121.8(4) 1_555 1_555 yes
C(24) C(25) C(26) 118.2(4) 1_555 1_555 yes
C(21) C(26) C(25) 122.1(4) 1_555 1_555 yes

loop_
_geom_bond_atom_site_label_1
_geom_bond_atom_site_label_2
_geom_bond_distance
_geom_bond_site_symmetry_2
_geom_bond_publ_flag
Br(1) C(1) 1.902(4) . yes
Br(2) C(11) 1.902(5) . yes
Br(3) C(14) 1.907(4) . yes
Br(4) C(24) 1.909(4) . yes
C(1) C(2) 1.387(7) . yes
C(1) C(6) 1.363(7) . yes
C(2) C(3) 1.384(7) . yes
C(3) C(4) 1.387(6) . yes
C(4) C(5) 1.413(6) . yes
C(4) C(7) 1.499(6) . yes
C(5) C(6) 1.393(7) . yes
C(7) C(7) 1.340(8) 2_555 yes
C(7) C(8) 1.498(6) . yes
C(8) C(9) 1.395(6) . yes
C(8) C(13) 1.384(7) . yes
C(9) C(10) 1.392(7) . yes
C(10) C(11) 1.381(8) . yes
C(11) C(12) 1.373(7) . yes
C(12) C(13) 1.393(7) . yes
C(14) C(15) 1.381(7) . yes
C(14) C(19) 1.370(7) . yes
C(15) C(16) 1.391(6) . yes
C(16) C(17) 1.398(7) . yes
C(17) C(18) 1.396(7) . yes
C(17) C(20) 1.494(6) . yes
C(18) C(19) 1.390(6) . yes
C(20) C(20) 1.358(9) 2_655 yes
C(20) C(21) 1.481(6) . yes
C(21) C(22) 1.380(6) . yes
C(21) C(26) 1.390(6) . yes
C(22) C(23) 1.393(7) . yes
C(23) C(24) 1.370(7) . yes
C(24) C(25) 1.383(6) . yes
C(25) C(26) 1.388(6) . yes

loop_
_geom_contact_atom_site_label_1
_geom_contact_atom_site_label_2
_geom_contact_distance
_geom_contact_site_symmetry_2
_geom_contact_publ_flag
Br(1) C(23) 3.603(5) 1_555 yes
Br(1) Br(2) 3.6721(8) 5_666 yes
Br(1) Br(4) 3.6834(8) 5_667 yes
Br(1) C(9) 3.762(5) 7_555 yes
Br(1) C(22) 3.810(5) 1_555 yes
Br(1) C(10) 3.840(6) 7_555 yes
Br(1) C(18) 3.885(5) 1_555 yes
Br(1) C(24) 3.938(5) 1_555 yes
Br(2) C(19) 3.711(5) 5_666 yes
Br(2) C(14) 3.883(4) 5_666 yes
Br(2) Br(4) 3.8871(8) 1_554 yes
Br(2) C(2) 3.894(5) 8_554 yes
Br(2) C(3) 3.935(4) 8_554 yes
Br(3) C(5) 3.705(5) 5_666 yes
Br(3) C(11) 3.722(4) 5_666 yes
Br(3) Br(3) 3.775(1) 5_666 yes
Br(3) C(12) 3.793(5) 5_666 yes
Br(3) C(25) 3.827(5) 8_554 yes
Br(3) C(12) 3.829(5) 1_555 yes
Br(3) C(26) 3.850(5) 8_554 yes
Br(3) C(10) 3.871(5) 5_666 yes
Br(3) C(13) 3.963(5) 5_666 yes
C(1) C(19) 3.645(7) 1_555 yes
C(1) C(10) 3.689(7) 7_555 yes
C(1) C(18) 3.740(7) 1_555 yes
C(2) C(11) 3.605(6) 8_555 yes
C(2) C(18) 3.685(7) 1_555 yes
C(2) C(19) 3.758(7) 1_555 yes
C(2) C(12) 3.843(7) 8_555 yes
C(6) C(19) 3.910(7) 1_555 yes
C(6) C(10) 3.992(7) 7_555 yes
C(10) C(15) 3.613(7) 5_666 yes
C(10) C(14) 3.744(6) 5_666 yes
C(11) C(14) 3.744(6) 5_666 yes
C(12) C(25) 3.768(7) 8_554 yes
C(12) C(26) 3.879(7) 8_554 yes
C(13) C(25) 3.688(7) 8_554 yes
C(14) C(25) 3.626(6) 8_554 yes
C(15) C(24) 3.750(7) 7_654 yes
C(19) C(25) 3.768(6) 8_554 yes
